data_4075076
loop_
_publ_author_name
'Yu, Xiao-Yan'
'Patrick, Brian O.'
'James, Brian R.'

_publ_section_title
;
 New Rhodium(I) Carbene Complexes from Carbene Transfer Reactions
;
_journal_issue 9
_journal_name_full Organometallics
_journal_page_first 2359
_journal_paper_doi 10.1021/om060030w
_journal_volume 25
_journal_year 2006
_chemical_formula_sum 'C42 H48 Ag F6 N4 P'
_chemical_formula_weight 861.68
_chemical_name_systematic
;
 ?
;
_space_group_IT_number 14
_symmetry_cell_setting monoclinic
_symmetry_space_group_name_Hall '-P 2yn'
_symmetry_space_group_name_H-M 'P 1 21/n 1'
_atom_sites_solution_hydrogens geom
_atom_sites_solution_primary direct
_atom_sites_solution_secondary difmap
_audit_creation_method SHELXL-97
_cell_angle_alpha 90.00
_cell_angle_beta 90.043(3)
_cell_angle_gamma 90.00
_cell_formula_units_Z 12
_cell_length_a 15.9685(11)
_cell_length_b 48.636(3)
_cell_length_c 16.2885(10)
_cell_measurement_reflns_used 9887
_cell_measurement_temperature 173(2)
_cell_measurement_theta_max 23.62
_cell_measurement_theta_min 2.18
_cell_volume 12650.4(14)
_computing_structure_refinement 'SHELXL-97 (Sheldrick, 1997)'
_diffrn_ambient_temperature 173(2)
_diffrn_measured_fraction_theta_full 0.985
_diffrn_measured_fraction_theta_max 0.985
_diffrn_measurement_device_type 'Bruker X8 APEX'
_diffrn_measurement_method 'area detector'
_diffrn_radiation_monochromator graphite
_diffrn_radiation_source 'fine-focus sealed tube'
_diffrn_radiation_type MoK\a
_diffrn_radiation_wavelength 0.71073
_diffrn_reflns_av_R_equivalents 0.0810
_diffrn_reflns_av_sigmaI/netI 0.0702
_diffrn_reflns_limit_h_max 18
_diffrn_reflns_limit_h_min -18
_diffrn_reflns_limit_k_max 57
_diffrn_reflns_limit_k_min -57
_diffrn_reflns_limit_l_max 19
_diffrn_reflns_limit_l_min -19
_diffrn_reflns_number 157760
_diffrn_reflns_theta_full 25.12
_diffrn_reflns_theta_max 25.12
_diffrn_reflns_theta_min 1.26
_exptl_absorpt_coefficient_mu 0.576
_exptl_absorpt_correction_T_max 0.983
_exptl_absorpt_correction_T_min 0.809
_exptl_absorpt_correction_type multi-scan
_exptl_crystal_colour yellow
_exptl_crystal_density_diffrn 1.357
_exptl_crystal_density_method 'not measured'
_exptl_crystal_description plate
_exptl_crystal_F_000 5328
_exptl_crystal_size_max 0.25
_exptl_crystal_size_mid 0.10
_exptl_crystal_size_min 0.03
_refine_diff_density_max 0.621
_refine_diff_density_min -0.591
_refine_diff_density_rms 0.079
_refine_ls_extinction_method none
_refine_ls_goodness_of_fit_ref 1.011
_refine_ls_hydrogen_treatment constr
_refine_ls_matrix_type full
_refine_ls_number_parameters 1496
_refine_ls_number_reflns 22233
_refine_ls_number_restraints 0
_refine_ls_restrained_S_all 1.011
_refine_ls_R_factor_all 0.0788
_refine_ls_R_factor_gt 0.0384
_refine_ls_shift/su_max 0.011
_refine_ls_shift/su_mean 0.003
_refine_ls_structure_factor_coef Fsqd
_refine_ls_weighting_details 'calc w=1/[\s^2^(Fo^2^)+(0.0409P)^2^+0.3232P] where P=(Fo^2^+2Fc^2^)/3'
_refine_ls_weighting_scheme calc
_refine_ls_wR_factor_gt 0.0755
_refine_ls_wR_factor_ref 0.0863
_reflns_number_gt 15686
_reflns_number_total 22233
_reflns_threshold_expression >2sigma(I)
_cod_data_source_file om060030wsi20060110_025830.cif
_cod_data_source_block bj408
_cod_original_cell_volume 12650.3(14)
_cod_original_sg_symbol_H-M 'P 21/n'
_cod_database_code 4075076

loop_
_symmetry_equiv_pos_as_xyz
'x, y, z'
'-x+1/2, y+1/2, -z+1/2'
'-x, -y, -z'
'x-1/2, -y-1/2, z-1/2'

loop_
_atom_site_label
_atom_site_type_symbol
_atom_site_fract_x
_atom_site_fract_y
_atom_site_fract_z
_atom_site_U_iso_or_equiv
_atom_site_adp_type
_atom_site_occupancy
_atom_site_symmetry_multiplicity
_atom_site_calc_flag
_atom_site_refinement_flags
_atom_site_disorder_assembly
_atom_site_disorder_group
C1 C 0.7471(3) 0.04053(8) 0.0434(3) 0.0240(11) Uani 1 1 d . A 1
C2 C 0.7347(3) -0.00124(9) 0.1024(3) 0.0410(14) Uani 1 1 d . A 1
H2 H 0.7180 -0.0152 0.1397 0.049 Uiso 1 1 calc R A 1
C3 C 0.7817(3) -0.00484(9) 0.0350(3) 0.0428(14) Uani 1 1 d . A 1
H3 H 0.8050 -0.0216 0.0157 0.051 Uiso 1 1 calc R A 1
C4 C 0.6699(3) 0.03870(9) 0.1757(3) 0.0301(12) Uani 1 1 d . A 1
C5 C 0.5845(3) 0.03483(10) 0.1838(3) 0.0385(14) Uani 1 1 d . A 1
C6 C 0.5455(3) 0.04580(11) 0.2528(4) 0.0455(15) Uani 1 1 d . A 1
H6 H 0.4871 0.0430 0.2598 0.055 Uiso 1 1 calc R A 1
C7 C 0.5892(3) 0.06071(11) 0.3121(3) 0.0380(14) Uani 1 1 d . A 1
C8 C 0.6751(3) 0.06452(9) 0.3005(3) 0.0363(13) Uani 1 1 d . A 1
H8 H 0.7058 0.0749 0.3397 0.044 Uiso 1 1 calc R A 1
C9 C 0.7172(3) 0.05358(9) 0.2335(3) 0.0291(12) Uani 1 1 d . A 1
C10 C 0.5343(3) 0.01934(12) 0.1188(3) 0.0607(18) Uani 1 1 d . A 1
H10A H 0.5531 0.0249 0.0640 0.091 Uiso 1 1 calc R A 1
H10B H 0.4746 0.0236 0.1250 0.091 Uiso 1 1 calc R A 1
H10C H 0.5428 -0.0005 0.1256 0.091 Uiso 1 1 calc R A 1
C11 C 0.5463(3) 0.07131(12) 0.3887(3) 0.0558(17) Uani 1 1 d . A 1
H11A H 0.5319 0.0558 0.4244 0.084 Uiso 1 1 calc R A 1
H11B H 0.4951 0.0812 0.3732 0.084 Uiso 1 1 calc R A 1
H11C H 0.5840 0.0838 0.4180 0.084 Uiso 1 1 calc R A 1
C12 C 0.8107(3) 0.05731(11) 0.2267(3) 0.0455(15) Uani 1 1 d . A 1
H12A H 0.8231 0.0707 0.1835 0.068 Uiso 1 1 calc R A 1
H12B H 0.8368 0.0397 0.2130 0.068 Uiso 1 1 calc R A 1
H12C H 0.8329 0.0640 0.2791 0.068 Uiso 1 1 calc R A 1
C13 C 0.8404(3) 0.02666(8) -0.0730(3) 0.0258(12) Uani 1 1 d . A 1
C14 C 0.9238(3) 0.03368(9) -0.0609(3) 0.0306(12) Uani 1 1 d . A 1
C15 C 0.9732(3) 0.03819(10) -0.1303(3) 0.0377(13) Uani 1 1 d . A 1
H15 H 1.0305 0.0431 -0.1240 0.045 Uiso 1 1 calc R A 1
C16 C 0.9392(4) 0.03560(10) -0.2093(3) 0.0401(14) Uani 1 1 d . A 1
C17 C 0.8566(4) 0.02856(10) -0.2172(3) 0.0426(15) Uani 1 1 d . A 1
H17 H 0.8338 0.0269 -0.2709 0.051 Uiso 1 1 calc R A 1
C18 C 0.8042(3) 0.02378(9) -0.1501(3) 0.0378(13) Uani 1 1 d . A 1
C19 C 0.9610(3) 0.03646(10) 0.0249(3) 0.0419(13) Uani 1 1 d . A 1
H19A H 0.9320 0.0512 0.0545 0.063 Uiso 1 1 calc R A 1
H19B H 1.0207 0.0409 0.0207 0.063 Uiso 1 1 calc R A 1
H19C H 0.9540 0.0191 0.0547 0.063 Uiso 1 1 calc R A 1
C20 C 0.9939(4) 0.03923(11) -0.2839(3) 0.0588(18) Uani 1 1 d . A 1
H20A H 1.0069 0.0212 -0.3074 0.088 Uiso 1 1 calc R A 1
H20B H 1.0461 0.0484 -0.2679 0.088 Uiso 1 1 calc R A 1
H20C H 0.9644 0.0504 -0.3247 0.088 Uiso 1 1 calc R A 1
C21 C 0.7144(3) 0.01548(12) -0.1595(3) 0.0609(17) Uani 1 1 d . A 1
H21A H 0.7014 0.0132 -0.2179 0.091 Uiso 1 1 calc R A 1
H21B H 0.6783 0.0297 -0.1361 0.091 Uiso 1 1 calc R A 1
H21C H 0.7049 -0.0019 -0.1307 0.091 Uiso 1 1 calc R A 1
C22 C 0.7546(3) 0.12367(8) -0.0123(3) 0.0253(10) Uani 1 1 d . A 1
C23 C 0.7500(3) 0.16657(9) -0.0650(3) 0.0404(14) Uani 1 1 d . A 1
H23 H 0.7363 0.1815 -0.1001 0.049 Uiso 1 1 calc R A 1
C24 C 0.7983(3) 0.16766(9) 0.0018(3) 0.0407(13) Uani 1 1 d . A 1
H24 H 0.8259 0.1834 0.0232 0.049 Uiso 1 1 calc R A 1
C25 C 0.6748(3) 0.13017(9) -0.1428(3) 0.0287(12) Uani 1 1 d . A 1
C26 C 0.7135(3) 0.11429(9) -0.2038(3) 0.0305(12) Uani 1 1 d . A 1
C27 C 0.6659(3) 0.10692(9) -0.2721(3) 0.0349(13) Uani 1 1 d . A 1
H27 H 0.6904 0.0955 -0.3129 0.042 Uiso 1 1 calc R A 1
C28 C 0.5842(3) 0.11569(11) -0.2822(3) 0.0384(14) Uani 1 1 d . A 1
C29 C 0.5482(3) 0.13134(11) -0.2203(3) 0.0447(15) Uani 1 1 d . A 1
H29 H 0.4915 0.1369 -0.2260 0.054 Uiso 1 1 calc R A 1
C30 C 0.5917(3) 0.13922(10) -0.1505(3) 0.0385(14) Uani 1 1 d . A 1
C31 C 0.8050(3) 0.10600(10) -0.1975(3) 0.0447(14) Uani 1 1 d . A 1
H31A H 0.8100 0.0895 -0.1632 0.067 Uiso 1 1 calc R A 1
H31B H 0.8371 0.1210 -0.1728 0.067 Uiso 1 1 calc R A 1
H31C H 0.8269 0.1021 -0.2525 0.067 Uiso 1 1 calc R A 1
C32 C 0.5355(4) 0.10807(12) -0.3585(3) 0.0575(18) Uani 1 1 d . A 1
H32A H 0.5180 0.1248 -0.3871 0.086 Uiso 1 1 calc R A 1
H32B H 0.4859 0.0974 -0.3429 0.086 Uiso 1 1 calc R A 1
H32C H 0.5709 0.0970 -0.3948 0.086 Uiso 1 1 calc R A 1
C33 C 0.5493(4) 0.15624(12) -0.0848(4) 0.0606(17) Uani 1 1 d . A 1
H33A H 0.5652 0.1493 -0.0305 0.091 Uiso 1 1 calc R A 1
H33B H 0.4884 0.1550 -0.0913 0.091 Uiso 1 1 calc R A 1
H33C H 0.5668 0.1755 -0.0899 0.091 Uiso 1 1 calc R A 1
C34 C 0.8515(3) 0.13291(9) 0.1036(3) 0.0258(12) Uani 1 1 d . A 1
C35 C 0.8229(3) 0.13799(9) 0.1825(3) 0.0299(12) Uani 1 1 d . A 1
C36 C 0.8742(3) 0.13074(10) 0.2479(3) 0.0350(13) Uani 1 1 d . A 1
H36 H 0.8553 0.1339 0.3024 0.042 Uiso 1 1 calc R A 1
C37 C 0.9525(3) 0.11897(10) 0.2353(3) 0.0318(13) Uani 1 1 d . A 1
C38 C 0.9789(3) 0.11420(9) 0.1552(3) 0.0342(13) Uani 1 1 d . A 1
H38 H 1.0323 0.1062 0.1461 0.041 Uiso 1 1 calc R A 1
C39 C 0.9286(3) 0.12089(9) 0.0875(3) 0.0272(11) Uani 1 1 d . A 1
C40 C 0.7382(3) 0.15101(11) 0.1975(3) 0.0521(16) Uani 1 1 d . A 1
H40A H 0.7314 0.1547 0.2562 0.078 Uiso 1 1 calc R A 1
H40B H 0.6940 0.1384 0.1791 0.078 Uiso 1 1 calc R A 1
H40C H 0.7343 0.1683 0.1667 0.078 Uiso 1 1 calc R A 1
C41 C 1.0090(3) 0.11193(11) 0.3074(3) 0.0506(16) Uani 1 1 d . A 1
H41A H 1.0210 0.1286 0.3389 0.076 Uiso 1 1 calc R A 1
H41B H 1.0615 0.1041 0.2870 0.076 Uiso 1 1 calc R A 1
H41C H 0.9808 0.0985 0.3429 0.076 Uiso 1 1 calc R A 1
C42 C 0.9593(3) 0.11566(9) 0.0008(3) 0.0382(12) Uani 1 1 d . A 1
H42A H 0.9297 0.0998 -0.0223 0.057 Uiso 1 1 calc R A 1
H42B H 1.0196 0.1119 0.0019 0.057 Uiso 1 1 calc R A 1
H42C H 0.9486 0.1319 -0.0331 0.057 Uiso 1 1 calc R A 1
N1 N 0.7145(2) 0.02659(7) 0.1079(2) 0.0285(10) Uani 1 1 d . A 1
N2 N 0.7895(2) 0.02094(6) -0.0008(2) 0.0262(9) Uani 1 1 d . A 1
N3 N 0.7237(2) 0.13981(7) -0.0737(2) 0.0303(10) Uani 1 1 d . A 1
N4 N 0.8004(2) 0.14134(7) 0.0340(2) 0.0283(10) Uani 1 1 d . A 1
F1 F 0.7358(3) -0.06214(8) -0.0846(3) 0.1161(16) Uani 1 1 d . B 1
F2 F 0.7442(4) -0.06487(7) 0.0493(3) 0.166(3) Uani 1 1 d . B 1
F3 F 0.6767(2) -0.09804(7) -0.0224(3) 0.1069(16) Uani 1 1 d . B 1
F4 F 0.7969(3) -0.10744(7) 0.0400(3) 0.1202(19) Uani 1 1 d . B 1
F5 F 0.8536(3) -0.07085(8) -0.0257(3) 0.1262(18) Uani 1 1 d . B 1
F6 F 0.7878(3) -0.10485(8) -0.0932(2) 0.1077(15) Uani 1 1 d . B 1
P1 P 0.76546(9) -0.08457(3) -0.02131(10) 0.0404(4) Uani 1 1 d . B 1
Ag1 Ag 0.74413(2) 0.082025(6) 0.01412(2) 0.02379(9) Uani 1 1 d . A 1
C43 C 0.3050(3) 0.04295(8) 0.5367(3) 0.0242(11) Uani 1 1 d . C 2
C44 C 0.2698(3) -0.00229(9) 0.5261(3) 0.0398(14) Uani 1 1 d . C 2
H44 H 0.2460 -0.0189 0.5062 0.048 Uiso 1 1 calc R C 2
C45 C 0.3180(3) 0.00073(9) 0.5929(3) 0.0403(14) Uani 1 1 d . C 2
H45 H 0.3351 -0.0134 0.6296 0.048 Uiso 1 1 calc R C 2
C46 C 0.2062(3) 0.03008(8) 0.4235(3) 0.0226(11) Uani 1 1 d . C 2
C47 C 0.2396(3) 0.03490(9) 0.3456(3) 0.0272(12) Uani 1 1 d . C 2
C48 C 0.1844(3) 0.03931(9) 0.2814(3) 0.0333(12) Uani 1 1 d . C 2
H48 H 0.2060 0.0428 0.2281 0.040 Uiso 1 1 calc R C 2
C49 C 0.0982(3) 0.03871(10) 0.2928(3) 0.0309(12) Uani 1 1 d . C 2
C50 C 0.0680(3) 0.03487(10) 0.3715(3) 0.0377(13) Uani 1 1 d . C 2
H50 H 0.0092 0.0352 0.3802 0.045 Uiso 1 1 calc R C 2
C51 C 0.1211(3) 0.03044(10) 0.4387(3) 0.0329(13) Uani 1 1 d . C 2
C52 C 0.3333(3) 0.03605(11) 0.3297(3) 0.0442(14) Uani 1 1 d . C 2
H52A H 0.3550 0.0541 0.3464 0.066 Uiso 1 1 calc R C 2
H52B H 0.3441 0.0332 0.2711 0.066 Uiso 1 1 calc R C 2
H52C H 0.3614 0.0216 0.3615 0.066 Uiso 1 1 calc R C 2
C53 C 0.0403(3) 0.04182(11) 0.2205(3) 0.0437(15) Uani 1 1 d . C 2
H53A H 0.0191 0.0237 0.2042 0.065 Uiso 1 1 calc R C 2
H53B H 0.0708 0.0501 0.1745 0.065 Uiso 1 1 calc R C 2
H53C H -0.0068 0.0537 0.2356 0.065 Uiso 1 1 calc R C 2
C54 C 0.0857(3) 0.02668(12) 0.5236(3) 0.0548(16) Uani 1 1 d . C 2
H54A H 0.0962 0.0078 0.5422 0.082 Uiso 1 1 calc R C 2
H54B H 0.0252 0.0301 0.5224 0.082 Uiso 1 1 calc R C 2
H54C H 0.1125 0.0397 0.5613 0.082 Uiso 1 1 calc R C 2
C55 C 0.3836(3) 0.03974(9) 0.6677(3) 0.0274(12) Uani 1 1 d . C 2
C56 C 0.3388(3) 0.05305(9) 0.7297(3) 0.0316(13) Uani 1 1 d . C 2
C57 C 0.3848(3) 0.06237(10) 0.7970(3) 0.0363(14) Uani 1 1 d . C 2
H57 H 0.3560 0.0718 0.8396 0.044 Uiso 1 1 calc R C 2
C58 C 0.4699(3) 0.05857(10) 0.8047(3) 0.0374(14) Uani 1 1 d . C 2
C59 C 0.5114(4) 0.04567(11) 0.7414(3) 0.0396(14) Uani 1 1 d . C 2
H59 H 0.5702 0.0431 0.7456 0.048 Uiso 1 1 calc R C 2
C60 C 0.4698(3) 0.03625(10) 0.6710(3) 0.0335(13) Uani 1 1 d . C 2
C61 C 0.2456(3) 0.05701(11) 0.7243(3) 0.0443(15) Uani 1 1 d . C 2
H61A H 0.2240 0.0628 0.7779 0.066 Uiso 1 1 calc R C 2
H61B H 0.2190 0.0397 0.7082 0.066 Uiso 1 1 calc R C 2
H61C H 0.2329 0.0712 0.6833 0.066 Uiso 1 1 calc R C 2
C62 C 0.5157(4) 0.06747(11) 0.8816(3) 0.0560(16) Uani 1 1 d . C 2
H62A H 0.5243 0.0515 0.9174 0.084 Uiso 1 1 calc R C 2
H62B H 0.4823 0.0813 0.9106 0.084 Uiso 1 1 calc R C 2
H62C H 0.5700 0.0754 0.8666 0.084 Uiso 1 1 calc R C 2
C63 C 0.5182(3) 0.02283(11) 0.6009(3) 0.0550(16) Uani 1 1 d . C 2
H63A H 0.5022 0.0034 0.5966 0.083 Uiso 1 1 calc R C 2
H63B H 0.5784 0.0242 0.6118 0.083 Uiso 1 1 calc R C 2
H63C H 0.5051 0.0323 0.5493 0.083 Uiso 1 1 calc R C 2
C64 C 0.3056(3) 0.12664(8) 0.4881(3) 0.0246(10) Uani 1 1 d . C 2
C65 C 0.2623(3) 0.17062(9) 0.5074(3) 0.0375(13) Uani 1 1 d . C 2
H65 H 0.2349 0.1862 0.5302 0.045 Uiso 1 1 calc R C 2
C66 C 0.3118(3) 0.17015(9) 0.4402(3) 0.0391(13) Uani 1 1 d . C 2
H66 H 0.3262 0.1855 0.4069 0.047 Uiso 1 1 calc R C 2
C67 C 0.2079(3) 0.13488(8) 0.6046(3) 0.0248(11) Uani 1 1 d . C 2
C68 C 0.1330(3) 0.12184(9) 0.5880(3) 0.0265(11) Uani 1 1 d . C 2
C69 C 0.0833(3) 0.11424(9) 0.6553(3) 0.0336(13) Uani 1 1 d . C 2
H69 H 0.0309 0.1055 0.6461 0.040 Uiso 1 1 calc R C 2
C70 C 0.1095(3) 0.11928(10) 0.7350(3) 0.0339(13) Uani 1 1 d . C 2
C71 C 0.1857(3) 0.13154(10) 0.7491(3) 0.0346(13) Uani 1 1 d . C 2
H71 H 0.2039 0.1344 0.8039 0.042 Uiso 1 1 calc R C 2
C72 C 0.2372(3) 0.13990(9) 0.6837(3) 0.0306(12) Uani 1 1 d . C 2
C73 C 0.1038(3) 0.11567(9) 0.5018(3) 0.0400(13) Uani 1 1 d . C 2
H73A H 0.1109 0.1321 0.4675 0.060 Uiso 1 1 calc R C 2
H73B H 0.0446 0.1104 0.5028 0.060 Uiso 1 1 calc R C 2
H73C H 0.1370 0.1005 0.4791 0.060 Uiso 1 1 calc R C 2
C74 C 0.0544(3) 0.11111(11) 0.8071(3) 0.0515(16) Uani 1 1 d . C 2
H74A H 0.0816 0.0963 0.8381 0.077 Uiso 1 1 calc R C 2
H74B H 0.0001 0.1047 0.7866 0.077 Uiso 1 1 calc R C 2
H74C H 0.0460 0.1270 0.8430 0.077 Uiso 1 1 calc R C 2
C75 C 0.3206(3) 0.15323(11) 0.6997(3) 0.0462(15) Uani 1 1 d . C 2
H75A H 0.3640 0.1438 0.6679 0.069 Uiso 1 1 calc R C 2
H75B H 0.3339 0.1520 0.7583 0.069 Uiso 1 1 calc R C 2
H75C H 0.3182 0.1726 0.6832 0.069 Uiso 1 1 calc R C 2
C76 C 0.3857(3) 0.13398(9) 0.3585(3) 0.0258(12) Uani 1 1 d . C 2
C77 C 0.4696(3) 0.14138(10) 0.3526(3) 0.0363(13) Uani 1 1 d . C 2
C78 C 0.5128(3) 0.13316(11) 0.2818(3) 0.0423(14) Uani 1 1 d . C 2
H78 H 0.5698 0.1384 0.2758 0.051 Uiso 1 1 calc R C 2
C79 C 0.4757(3) 0.11781(10) 0.2205(3) 0.0348(13) Uani 1 1 d . C 2
C80 C 0.3918(3) 0.11088(10) 0.2300(3) 0.0356(14) Uani 1 1 d . C 2
H80 H 0.3657 0.1001 0.1887 0.043 Uiso 1 1 calc R C 2
C81 C 0.3443(3) 0.11913(9) 0.2975(3) 0.0271(12) Uani 1 1 d . C 2
C82 C 0.5134(3) 0.15796(11) 0.4189(3) 0.0549(16) Uani 1 1 d . C 2
H82A H 0.5071 0.1776 0.4072 0.082 Uiso 1 1 calc R C 2
H82B H 0.5730 0.1532 0.4199 0.082 Uiso 1 1 calc R C 2
H82C H 0.4882 0.1538 0.4723 0.082 Uiso 1 1 calc R C 2
C83 C 0.5244(3) 0.10916(11) 0.1450(3) 0.0508(16) Uani 1 1 d . C 2
H83A H 0.5368 0.1254 0.1115 0.076 Uiso 1 1 calc R C 2
H83B H 0.4909 0.0961 0.1129 0.076 Uiso 1 1 calc R C 2
H83C H 0.5769 0.1004 0.1619 0.076 Uiso 1 1 calc R C 2
C84 C 0.2521(3) 0.11297(10) 0.3018(3) 0.0423(14) Uani 1 1 d . C 2
H84A H 0.2330 0.1058 0.2488 0.063 Uiso 1 1 calc R C 2
H84B H 0.2213 0.1299 0.3147 0.063 Uiso 1 1 calc R C 2
H84C H 0.2418 0.0993 0.3448 0.063 Uiso 1 1 calc R C 2
N5 N 0.2597(2) 0.14372(7) 0.5362(2) 0.0251(9) Uani 1 1 d . C 2
N6 N 0.3379(2) 0.14311(7) 0.4287(2) 0.0280(10) Uani 1 1 d . C 2
N7 N 0.2616(2) 0.02377(7) 0.4915(3) 0.0295(9) Uani 1 1 d . C 2
N8 N 0.3379(2) 0.02832(7) 0.5983(2) 0.0283(10) Uani 1 1 d . C 2
F7 F 0.8482(3) 0.10406(6) 0.4553(2) 0.1014(15) Uani 1 1 d . D 2
F8 F 0.8300(3) 0.05918(7) 0.4450(2) 0.0925(13) Uani 1 1 d . D 2
F9 F 0.7368(2) 0.08508(12) 0.5114(4) 0.155(2) Uani 1 1 d . D 2
F10 F 0.8168(3) 0.05641(7) 0.5824(2) 0.1047(15) Uani 1 1 d . D 2
F11 F 0.8370(3) 0.10136(7) 0.5919(2) 0.1065(16) Uani 1 1 d . D 2
F12 F 0.9291(2) 0.07575(9) 0.5259(3) 0.1155(16) Uani 1 1 d . D 2
P2 P 0.83150(9) 0.08023(3) 0.51907(9) 0.0424(4) Uani 1 1 d . D 2
Ag2 Ag 0.31175(2) 0.084611(6) 0.51104(2) 0.02349(9) Uani 1 1 d . C 2
C85 C 0.2575(3) 0.29321(9) 0.0548(3) 0.0274(11) Uani 1 1 d . E 3
C86 C 0.2549(3) 0.33883(9) 0.0281(3) 0.0398(14) Uani 1 1 d . E 3
H86 H 0.2648 0.3560 0.0019 0.048 Uiso 1 1 calc R E 3
C87 C 0.2099(3) 0.33469(9) 0.0955(3) 0.0404(14) Uani 1 1 d . E 3
H87 H 0.1825 0.3484 0.1272 0.049 Uiso 1 1 calc R E 3
C88 C 0.3421(3) 0.30937(8) -0.0655(3) 0.0260(11) Uani 1 1 d . E 3
C89 C 0.3119(3) 0.29861(9) -0.1386(3) 0.0280(12) Uani 1 1 d . E 3
C90 C 0.3683(3) 0.29671(10) -0.2032(3) 0.0352(13) Uani 1 1 d . E 3
H90 H 0.3498 0.2889 -0.2536 0.042 Uiso 1 1 calc R E 3
C91 C 0.4507(3) 0.30574(10) -0.1970(3) 0.0367(13) Uani 1 1 d . E 3
C92 C 0.4776(3) 0.31511(9) -0.1213(3) 0.0365(13) Uani 1 1 d . E 3
H92 H 0.5347 0.3202 -0.1153 0.044 Uiso 1 1 calc R E 3
C93 C 0.4250(3) 0.31737(9) -0.0536(3) 0.0348(12) Uani 1 1 d . E 3
C94 C 0.2231(3) 0.28906(11) -0.1492(3) 0.0453(15) Uani 1 1 d . E 3
H94A H 0.2146 0.2720 -0.1184 0.068 Uiso 1 1 calc R E 3
H94B H 0.2119 0.2858 -0.2076 0.068 Uiso 1 1 calc R E 3
H94C H 0.1847 0.3032 -0.1286 0.068 Uiso 1 1 calc R E 3
C95 C 0.5090(3) 0.30446(12) -0.2704(3) 0.0557(17) Uani 1 1 d . E 3
H95A H 0.4824 0.2939 -0.3146 0.083 Uiso 1 1 calc R E 3
H95B H 0.5615 0.2955 -0.2543 0.083 Uiso 1 1 calc R E 3
H95C H 0.5209 0.3231 -0.2897 0.083 Uiso 1 1 calc R E 3
C96 C 0.4568(3) 0.32774(11) 0.0273(3) 0.0535(16) Uani 1 1 d . E 3
H96A H 0.4418 0.3471 0.0337 0.080 Uiso 1 1 calc R E 3
H96B H 0.5179 0.3258 0.0293 0.080 Uiso 1 1 calc R E 3
H96C H 0.4317 0.3170 0.0719 0.080 Uiso 1 1 calc R E 3
C97 C 0.1733(3) 0.29332(9) 0.1809(3) 0.0284(12) Uani 1 1 d . E 3
C98 C 0.0875(3) 0.28714(10) 0.1798(3) 0.0387(14) Uani 1 1 d . E 3
C99 C 0.0527(3) 0.27433(11) 0.2477(3) 0.0415(14) Uani 1 1 d . E 3
H99 H -0.0053 0.2700 0.2477 0.050 Uiso 1 1 calc R E 3
C100 C 0.1015(3) 0.26767(10) 0.3164(3) 0.0367(13) Uani 1 1 d . E 3
C101 C 0.1863(3) 0.27435(9) 0.3150(3) 0.0361(13) Uani 1 1 d . E 3
H101 H 0.2197 0.2701 0.3616 0.043 Uiso 1 1 calc R E 3
C102 C 0.2238(3) 0.28699(9) 0.2483(3) 0.0308(13) Uani 1 1 d . E 3
C103 C 0.0337(3) 0.29411(13) 0.1058(4) 0.070(2) Uani 1 1 d . E 3
H10D H -0.0235 0.2875 0.1150 0.106 Uiso 1 1 calc R E 3
H10E H 0.0570 0.2853 0.0568 0.106 Uiso 1 1 calc R E 3
H10F H 0.0328 0.3141 0.0980 0.106 Uiso 1 1 calc R E 3
C104 C 0.0625(3) 0.25411(11) 0.3914(3) 0.0538(16) Uani 1 1 d . E 3
H10G H 0.0216 0.2403 0.3736 0.081 Uiso 1 1 calc R E 3
H10H H 0.0343 0.2681 0.4248 0.081 Uiso 1 1 calc R E 3
H10I H 0.1064 0.2452 0.4240 0.081 Uiso 1 1 calc R E 3
C105 C 0.3163(3) 0.29407(10) 0.2488(3) 0.0460(15) Uani 1 1 d . E 3
H10J H 0.3404 0.2893 0.3023 0.069 Uiso 1 1 calc R E 3
H10K H 0.3233 0.3138 0.2387 0.069 Uiso 1 1 calc R E 3
H10L H 0.3449 0.2836 0.2056 0.069 Uiso 1 1 calc R E 3
C106 C 0.3028(3) 0.20899(9) 0.0524(3) 0.0275(11) Uani 1 1 d . E 3
C107 C 0.3079(3) 0.16372(9) 0.0240(3) 0.0386(13) Uani 1 1 d . E 3
H107 H 0.2980 0.1467 -0.0027 0.046 Uiso 1 1 calc R E 3
C108 C 0.3539(3) 0.16753(9) 0.0904(3) 0.0404(14) Uani 1 1 d . E 3
H108 H 0.3834 0.1539 0.1204 0.049 Uiso 1 1 calc R E 3
C109 C 0.2195(3) 0.19312(9) -0.0673(3) 0.0302(12) Uani 1 1 d . E 3
C110 C 0.1367(3) 0.18438(9) -0.0575(3) 0.0319(12) Uani 1 1 d . E 3
C111 C 0.0840(3) 0.18604(10) -0.1249(3) 0.0403(14) Uani 1 1 d . E 3
H111 H 0.0276 0.1801 -0.1195 0.048 Uiso 1 1 calc R E 3
C112 C 0.1112(3) 0.19612(10) -0.2002(3) 0.0363(13) Uani 1 1 d . E 3
C113 C 0.1929(3) 0.20551(9) -0.2061(3) 0.0343(13) Uani 1 1 d . E 3
H113 H 0.2114 0.2131 -0.2567 0.041 Uiso 1 1 calc R E 3
C114 C 0.2486(3) 0.20416(9) -0.1411(3) 0.0292(12) Uani 1 1 d . E 3
C115 C 0.1049(3) 0.17450(11) 0.0251(3) 0.0539(16) Uani 1 1 d . E 3
H11D H 0.0437 0.1730 0.0234 0.081 Uiso 1 1 calc R E 3
H11E H 0.1213 0.1876 0.0678 0.081 Uiso 1 1 calc R E 3
H11F H 0.1291 0.1565 0.0374 0.081 Uiso 1 1 calc R E 3
C116 C 0.0544(4) 0.19642(12) -0.2751(3) 0.0578(17) Uani 1 1 d . E 3
H11G H 0.0493 0.1777 -0.2971 0.087 Uiso 1 1 calc R E 3
H11H H 0.0784 0.2085 -0.3171 0.087 Uiso 1 1 calc R E 3
H11I H -0.0011 0.2032 -0.2595 0.087 Uiso 1 1 calc R E 3
C117 C 0.3382(3) 0.21379(10) -0.1494(3) 0.0416(14) Uani 1 1 d . E 3
H11J H 0.3460 0.2308 -0.1181 0.062 Uiso 1 1 calc R E 3
H11K H 0.3508 0.2172 -0.2074 0.062 Uiso 1 1 calc R E 3
H11L H 0.3761 0.1996 -0.1283 0.062 Uiso 1 1 calc R E 3
C118 C 0.3896(3) 0.20816(9) 0.1784(3) 0.0301(13) Uani 1 1 d . E 3
C119 C 0.3393(3) 0.21412(9) 0.2463(3) 0.0307(12) Uani 1 1 d . E 3
C120 C 0.3764(3) 0.22647(9) 0.3143(3) 0.0322(13) Uani 1 1 d . E 3
H120 H 0.3428 0.2309 0.3606 0.039 Uiso 1 1 calc R E 3
C121 C 0.4616(3) 0.23249(10) 0.3159(3) 0.0353(13) Uani 1 1 d . E 3
C122 C 0.5097(3) 0.22611(11) 0.2477(3) 0.0438(15) Uani 1 1 d . E 3
H122 H 0.5678 0.2303 0.2481 0.053 Uiso 1 1 calc R E 3
C123 C 0.4744(3) 0.21358(11) 0.1777(3) 0.0389(14) Uani 1 1 d . E 3
C124 C 0.2459(3) 0.20748(10) 0.2473(3) 0.0394(14) Uani 1 1 d . E 3
H12D H 0.2159 0.2207 0.2127 0.059 Uiso 1 1 calc R E 3
H12E H 0.2249 0.2086 0.3037 0.059 Uiso 1 1 calc R E 3
H12F H 0.2370 0.1888 0.2261 0.059 Uiso 1 1 calc R E 3
C125 C 0.5014(3) 0.24516(10) 0.3913(3) 0.0518(16) Uani 1 1 d . E 3
H12G H 0.5617 0.2472 0.3824 0.078 Uiso 1 1 calc R E 3
H12H H 0.4916 0.2332 0.4389 0.078 Uiso 1 1 calc R E 3
H12I H 0.4765 0.2633 0.4015 0.078 Uiso 1 1 calc R E 3
C126 C 0.5289(3) 0.20693(13) 0.1044(3) 0.0642(19) Uani 1 1 d . E 3
H12J H 0.5502 0.1881 0.1095 0.096 Uiso 1 1 calc R E 3
H12K H 0.5760 0.2198 0.1022 0.096 Uiso 1 1 calc R E 3
H12L H 0.4957 0.2085 0.0540 0.096 Uiso 1 1 calc R E 3
N9 N 0.2849(2) 0.31333(7) 0.0031(2) 0.0276(9) Uani 1 1 d . E 3
N10 N 0.2104(2) 0.30655(7) 0.1113(2) 0.0290(10) Uani 1 1 d . E 3
N11 N 0.2767(2) 0.18919(7) 0.0001(2) 0.0291(9) Uani 1 1 d . E 3
N12 N 0.3506(2) 0.19537(8) 0.1077(2) 0.0305(10) Uani 1 1 d . E 3
F13 F 0.7365(3) 0.22944(8) 0.0139(3) 0.130(2) Uani 1 1 d . F 3
F14 F 0.8619(2) 0.22923(6) 0.0779(2) 0.0789(11) Uani 1 1 d . F 3
F15 F 0.7001(2) 0.26793(7) 0.0791(2) 0.0736(10) Uani 1 1 d . F 3
F16 F 0.8223(3) 0.26697(8) 0.0094(3) 0.140(2) Uani 1 1 d . F 3
F17 F 0.7416(2) 0.23040(8) 0.1477(3) 0.1058(16) Uani 1 1 d . F 3
F18 F 0.8231(2) 0.26745(9) 0.1431(3) 0.1089(16) Uani 1 1 d . F 3
P3 P 0.78137(12) 0.24866(3) 0.07744(7) 0.0476(4) Uani 1 1 d . F 3
Ag3 Ag 0.28024(2) 0.251086(7) 0.050733(19) 0.02477(8) Uani 1 1 d . E 3

loop_
_atom_site_aniso_label
_atom_site_aniso_U_11
_atom_site_aniso_U_22
_atom_site_aniso_U_33
_atom_site_aniso_U_23
_atom_site_aniso_U_13
_atom_site_aniso_U_12
C1 0.030(3) 0.017(2) 0.025(3) 0.002(2) 0.000(2) -0.002(2)
C2 0.045(4) 0.023(3) 0.054(4) 0.012(2) 0.016(3) -0.001(2)
C3 0.048(3) 0.020(3) 0.061(4) -0.001(2) 0.009(3) 0.000(2)
C4 0.033(3) 0.022(3) 0.035(3) 0.012(2) 0.010(3) 0.000(2)
C5 0.032(3) 0.042(3) 0.042(4) 0.010(3) -0.003(3) -0.007(3)
C6 0.029(3) 0.055(4) 0.052(4) 0.015(3) 0.014(3) 0.003(3)
C7 0.035(3) 0.045(3) 0.033(3) 0.012(3) 0.010(3) 0.011(3)
C8 0.040(3) 0.032(3) 0.037(3) 0.007(2) 0.001(3) 0.004(3)
C9 0.027(3) 0.029(3) 0.031(3) 0.004(2) 0.004(3) 0.003(2)
C10 0.044(4) 0.086(5) 0.052(4) -0.008(3) 0.006(3) -0.026(3)
C11 0.050(4) 0.067(4) 0.050(4) 0.013(3) 0.020(3) 0.018(3)
C12 0.034(3) 0.055(4) 0.048(4) -0.003(3) 0.005(3) -0.007(3)
C13 0.031(3) 0.014(2) 0.033(3) -0.003(2) 0.000(3) 0.001(2)
C14 0.041(3) 0.022(3) 0.029(3) 0.000(2) -0.005(3) 0.001(2)
C15 0.036(3) 0.040(3) 0.037(3) 0.004(3) 0.000(3) -0.009(3)
C16 0.065(4) 0.026(3) 0.030(3) -0.001(2) 0.001(3) 0.007(3)
C17 0.058(4) 0.045(3) 0.025(3) -0.010(3) -0.012(3) 0.014(3)
C18 0.045(4) 0.035(3) 0.034(3) -0.011(2) -0.011(3) 0.007(3)
C19 0.041(3) 0.056(3) 0.029(3) 0.001(3) -0.008(2) -0.011(3)
C20 0.093(5) 0.050(4) 0.034(4) -0.002(3) 0.012(3) -0.002(4)
C21 0.041(4) 0.087(5) 0.055(4) -0.022(3) -0.014(3) 0.002(3)
C22 0.028(3) 0.018(2) 0.029(3) 0.004(2) 0.000(3) -0.001(2)
C23 0.059(4) 0.020(3) 0.042(4) 0.012(2) -0.007(3) 0.001(3)
C24 0.061(4) 0.016(2) 0.046(4) -0.002(2) -0.013(3) -0.007(2)
C25 0.037(3) 0.025(3) 0.024(3) 0.008(2) -0.007(2) -0.002(2)
C26 0.035(3) 0.035(3) 0.022(3) 0.008(2) 0.000(2) 0.000(3)
C27 0.050(4) 0.028(3) 0.027(3) 0.001(2) 0.000(3) -0.005(3)
C28 0.042(4) 0.047(3) 0.027(3) 0.015(3) -0.010(3) -0.008(3)
C29 0.037(4) 0.055(4) 0.042(4) 0.009(3) -0.006(3) 0.007(3)
C30 0.038(3) 0.043(3) 0.035(3) 0.007(3) -0.004(3) 0.012(3)
C31 0.043(4) 0.052(3) 0.039(3) -0.004(3) -0.004(3) 0.007(3)
C32 0.071(5) 0.061(4) 0.040(4) 0.006(3) -0.029(3) -0.008(3)
C33 0.057(4) 0.071(4) 0.054(4) -0.002(3) -0.003(3) 0.027(3)
C34 0.029(3) 0.022(3) 0.026(3) 0.002(2) -0.002(2) -0.005(2)
C35 0.032(3) 0.035(3) 0.023(3) -0.005(2) -0.002(2) -0.004(2)
C36 0.039(3) 0.041(3) 0.025(3) -0.009(2) 0.001(3) -0.006(3)
C37 0.037(3) 0.031(3) 0.028(3) -0.003(2) -0.005(3) -0.006(2)
C38 0.032(3) 0.035(3) 0.036(3) 0.000(3) -0.001(3) 0.001(2)
C39 0.030(3) 0.025(3) 0.026(3) 0.000(2) 0.001(2) -0.007(2)
C40 0.034(4) 0.076(4) 0.047(4) -0.023(3) 0.003(3) 0.007(3)
C41 0.054(4) 0.062(4) 0.035(4) 0.000(3) -0.014(3) 0.004(3)
C42 0.038(3) 0.047(3) 0.030(3) 0.000(3) 0.007(3) 0.000(2)
N1 0.033(2) 0.018(2) 0.035(3) 0.0054(18) 0.006(2) -0.0046(19)
N2 0.031(2) 0.0188(19) 0.029(2) -0.0009(18) 0.005(2) -0.0013(17)
N3 0.038(3) 0.021(2) 0.032(3) -0.0035(18) -0.002(2) 0.0024(19)
N4 0.039(2) 0.014(2) 0.032(3) 0.0008(17) -0.001(2) 0.0025(18)
F1 0.173(5) 0.068(3) 0.107(4) 0.041(2) -0.024(3) 0.002(3)
F2 0.330(7) 0.053(2) 0.114(4) -0.046(2) 0.159(5) -0.067(3)
F3 0.065(2) 0.057(2) 0.199(5) 0.016(3) -0.003(3) -0.0102(19)
F4 0.204(5) 0.057(2) 0.100(3) 0.022(2) -0.095(3) -0.028(3)
F5 0.091(3) 0.104(3) 0.184(5) -0.012(3) 0.018(3) -0.061(3)
F6 0.165(4) 0.075(3) 0.083(3) -0.033(2) 0.031(3) -0.002(3)
P1 0.0519(9) 0.0283(7) 0.0410(9) -0.0033(6) 0.0060(7) -0.0086(7)
Ag1 0.0293(2) 0.01711(17) 0.0250(2) 0.00170(15) -0.00081(15) -0.00100(15)
C43 0.030(3) 0.021(2) 0.022(3) 0.002(2) -0.002(2) 0.001(2)
C44 0.053(4) 0.015(2) 0.051(4) 0.006(2) -0.012(3) -0.009(2)
C45 0.058(4) 0.014(3) 0.049(3) 0.010(2) -0.014(3) -0.002(2)
C46 0.024(3) 0.019(2) 0.025(3) -0.003(2) -0.004(2) -0.001(2)
C47 0.024(3) 0.027(3) 0.031(3) -0.004(2) 0.000(2) -0.001(2)
C48 0.037(3) 0.037(3) 0.026(3) -0.002(2) 0.006(2) -0.002(3)
C49 0.026(3) 0.038(3) 0.029(3) -0.003(2) -0.003(2) -0.002(2)
C50 0.028(3) 0.046(3) 0.039(3) -0.002(3) 0.000(3) -0.005(2)
C51 0.029(3) 0.038(3) 0.031(3) -0.002(2) 0.000(3) -0.005(2)
C52 0.026(3) 0.061(4) 0.045(4) -0.002(3) 0.004(2) -0.002(3)
C53 0.036(3) 0.058(4) 0.038(3) 0.003(3) -0.011(3) 0.005(3)
C54 0.044(4) 0.085(4) 0.035(3) 0.004(3) 0.007(3) -0.012(3)
C55 0.035(3) 0.025(3) 0.022(3) 0.007(2) -0.012(3) 0.001(2)
C56 0.042(3) 0.021(3) 0.032(3) 0.011(2) -0.002(3) 0.003(2)
C57 0.052(4) 0.032(3) 0.025(3) 0.003(2) 0.005(3) 0.000(3)
C58 0.052(4) 0.033(3) 0.027(3) 0.008(2) -0.011(3) -0.011(3)
C59 0.037(3) 0.049(4) 0.033(4) 0.003(3) -0.005(3) 0.005(3)
C60 0.041(3) 0.035(3) 0.025(3) 0.004(2) -0.006(3) 0.008(3)
C61 0.042(4) 0.054(4) 0.038(4) 0.003(3) 0.003(3) 0.003(3)
C62 0.074(4) 0.061(4) 0.033(3) -0.005(3) -0.008(3) -0.006(3)
C63 0.050(4) 0.068(4) 0.047(4) -0.004(3) -0.015(3) 0.020(3)
C64 0.030(3) 0.015(2) 0.030(3) 0.001(2) -0.003(3) -0.0020(19)
C65 0.052(3) 0.020(2) 0.041(3) 0.004(2) 0.006(3) 0.006(2)
C66 0.058(4) 0.016(3) 0.043(3) 0.003(2) 0.008(3) -0.001(2)
C67 0.028(3) 0.019(2) 0.027(3) -0.002(2) 0.004(2) 0.008(2)
C68 0.033(3) 0.024(3) 0.022(3) -0.005(2) -0.004(2) -0.001(2)
C69 0.031(3) 0.038(3) 0.032(3) -0.003(2) 0.003(3) -0.002(2)
C70 0.037(3) 0.035(3) 0.029(3) 0.002(2) 0.007(3) 0.000(3)
C71 0.037(3) 0.046(3) 0.020(3) -0.005(2) -0.006(2) 0.011(3)
C72 0.029(3) 0.030(3) 0.032(3) -0.012(2) 0.001(3) 0.006(2)
C73 0.042(3) 0.046(3) 0.032(3) -0.003(3) -0.007(3) -0.004(2)
C74 0.056(4) 0.064(4) 0.034(4) -0.005(3) 0.013(3) -0.010(3)
C75 0.035(3) 0.067(4) 0.036(3) -0.016(3) -0.002(3) -0.003(3)
C76 0.034(3) 0.018(2) 0.026(3) 0.003(2) 0.006(2) -0.002(2)
C77 0.039(3) 0.038(3) 0.032(3) 0.005(2) 0.008(3) -0.010(3)
C78 0.031(3) 0.056(4) 0.040(4) 0.011(3) 0.015(3) -0.008(3)
C79 0.036(3) 0.042(3) 0.026(3) 0.010(2) 0.006(3) 0.006(3)
C80 0.051(4) 0.034(3) 0.022(3) 0.004(2) -0.008(3) 0.004(3)
C81 0.031(3) 0.024(3) 0.027(3) 0.009(2) -0.003(2) 0.001(2)
C82 0.053(4) 0.065(4) 0.046(4) -0.002(3) -0.006(3) -0.024(3)
C83 0.049(4) 0.064(4) 0.039(4) 0.005(3) 0.016(3) 0.009(3)
C84 0.040(3) 0.048(3) 0.038(3) -0.004(3) -0.007(3) -0.006(3)
N5 0.034(2) 0.018(2) 0.023(2) -0.0002(16) 0.0028(19) 0.0004(18)
N6 0.036(3) 0.020(2) 0.028(2) 0.0024(18) 0.007(2) -0.0013(18)
N7 0.039(2) 0.0183(19) 0.031(2) 0.0011(19) -0.010(2) 0.0031(17)
N8 0.037(3) 0.018(2) 0.030(3) 0.0080(18) -0.007(2) 0.0012(19)
F7 0.182(4) 0.051(2) 0.071(3) 0.0235(19) 0.060(3) 0.019(2)
F8 0.165(4) 0.055(2) 0.057(2) -0.0109(18) 0.000(2) -0.025(2)
F9 0.044(2) 0.317(7) 0.106(4) 0.046(4) 0.000(3) 0.025(3)
F10 0.178(4) 0.076(3) 0.060(3) 0.030(2) -0.034(3) -0.045(3)
F11 0.194(5) 0.074(3) 0.052(2) -0.022(2) 0.023(3) -0.013(3)
F12 0.057(3) 0.149(4) 0.141(4) -0.008(3) -0.019(3) -0.004(2)
P2 0.0515(9) 0.0375(8) 0.0382(8) 0.0019(7) -0.0039(7) -0.0059(7)
Ag2 0.0311(2) 0.01644(16) 0.02290(19) 0.00189(15) -0.00210(15) -0.00010(15)
C85 0.033(3) 0.023(2) 0.026(3) 0.000(2) -0.002(2) 0.003(2)
C86 0.061(4) 0.021(3) 0.038(3) 0.000(2) 0.008(3) 0.005(2)
C87 0.060(4) 0.019(3) 0.042(3) -0.007(2) 0.008(3) 0.011(3)
C88 0.034(3) 0.018(2) 0.026(3) 0.004(2) 0.008(2) 0.003(2)
C89 0.023(3) 0.031(3) 0.030(3) -0.003(2) -0.002(2) 0.000(2)
C90 0.043(4) 0.039(3) 0.023(3) 0.004(2) 0.001(3) 0.006(3)
C91 0.034(3) 0.037(3) 0.039(4) 0.010(3) 0.011(3) 0.003(3)
C92 0.031(3) 0.035(3) 0.043(4) 0.006(3) -0.001(3) -0.007(2)
C93 0.040(3) 0.030(3) 0.033(3) 0.004(2) -0.007(3) -0.009(2)
C94 0.045(4) 0.056(4) 0.034(3) 0.002(3) -0.001(3) 0.003(3)
C95 0.040(3) 0.067(5) 0.059(4) 0.008(3) 0.017(3) 0.002(3)
C96 0.059(4) 0.061(4) 0.041(4) 0.006(3) -0.014(3) -0.023(3)
C97 0.041(3) 0.021(3) 0.024(3) -0.005(2) 0.004(3) 0.004(2)
C98 0.031(3) 0.048(3) 0.037(4) -0.004(3) -0.007(3) 0.000(3)
C99 0.032(3) 0.058(4) 0.034(3) -0.010(3) 0.006(3) -0.006(3)
C100 0.043(4) 0.038(3) 0.029(3) -0.010(3) 0.010(3) -0.005(3)
C101 0.048(4) 0.032(3) 0.029(3) -0.010(2) 0.000(3) -0.001(3)
C102 0.036(3) 0.023(3) 0.034(3) -0.009(2) -0.003(3) 0.001(2)
C103 0.048(4) 0.113(6) 0.050(4) 0.011(4) -0.015(3) 0.003(4)
C104 0.061(4) 0.063(4) 0.038(4) 0.003(3) 0.011(3) -0.014(3)
C105 0.043(4) 0.050(4) 0.045(4) -0.006(3) -0.002(3) -0.013(3)
C106 0.036(3) 0.024(3) 0.022(3) 0.003(2) 0.000(2) -0.001(2)
C107 0.056(4) 0.019(3) 0.040(3) -0.001(2) -0.002(3) -0.004(2)
C108 0.061(4) 0.016(3) 0.044(4) 0.003(2) -0.004(3) 0.008(3)
C109 0.041(3) 0.023(3) 0.026(3) -0.002(2) -0.002(3) 0.002(2)
C110 0.038(3) 0.029(3) 0.029(3) -0.006(2) 0.006(3) -0.002(2)
C111 0.031(3) 0.037(3) 0.053(4) -0.008(3) -0.001(3) -0.001(3)
C112 0.036(4) 0.036(3) 0.037(4) -0.002(3) 0.000(3) 0.007(3)
C113 0.045(4) 0.034(3) 0.025(3) 0.004(2) 0.005(3) 0.004(3)
C114 0.037(3) 0.022(3) 0.029(3) -0.004(2) 0.005(3) 0.001(2)
C115 0.057(4) 0.056(4) 0.049(4) 0.006(3) 0.013(3) -0.018(3)
C116 0.052(4) 0.066(4) 0.055(4) -0.002(3) -0.020(3) 0.007(3)
C117 0.034(3) 0.056(4) 0.035(3) -0.001(3) 0.008(3) -0.013(3)
C118 0.040(4) 0.028(3) 0.022(3) 0.002(2) -0.003(3) 0.003(2)
C119 0.039(3) 0.026(3) 0.026(3) 0.009(2) -0.006(3) -0.004(2)
C120 0.041(3) 0.033(3) 0.023(3) 0.003(2) 0.001(3) -0.006(3)
C121 0.050(4) 0.029(3) 0.027(3) 0.008(2) -0.009(3) -0.005(3)
C122 0.028(3) 0.060(4) 0.044(4) 0.011(3) -0.005(3) -0.003(3)
C123 0.036(4) 0.054(4) 0.027(3) 0.005(3) -0.001(3) -0.001(3)
C124 0.036(3) 0.044(3) 0.038(3) 0.002(3) -0.001(3) -0.004(3)
C125 0.064(4) 0.056(4) 0.036(3) 0.004(3) -0.013(3) -0.023(3)
C126 0.048(4) 0.107(5) 0.037(4) -0.001(4) 0.010(3) -0.002(4)
N9 0.041(2) 0.0199(19) 0.022(2) -0.0023(18) -0.003(2) 0.0000(18)
N10 0.038(3) 0.025(2) 0.025(2) -0.0049(18) 0.005(2) 0.004(2)
N11 0.039(2) 0.019(2) 0.029(3) -0.0021(19) 0.000(2) 0.0005(18)
N12 0.037(3) 0.028(2) 0.026(2) 0.0067(19) 0.001(2) 0.003(2)
F13 0.189(5) 0.085(3) 0.114(4) -0.056(3) -0.100(4) 0.056(3)
F14 0.095(3) 0.054(2) 0.088(3) -0.0107(19) -0.015(2) 0.017(2)
F15 0.085(3) 0.060(2) 0.076(3) 0.0072(19) 0.010(2) 0.014(2)
F16 0.226(6) 0.087(3) 0.108(4) 0.053(3) 0.120(4) 0.055(3)
F17 0.085(3) 0.128(3) 0.104(3) 0.083(3) -0.023(3) -0.033(3)
F18 0.084(3) 0.131(3) 0.112(3) -0.089(3) 0.016(3) -0.038(3)
P3 0.0825(10) 0.0324(7) 0.0280(7) -0.0005(7) -0.0008(9) -0.0071(7)
Ag3 0.03410(17) 0.01785(16) 0.02234(16) -0.00028(16) -0.00051(18) -0.00055(14)

loop_
_atom_type_symbol
_atom_type_description
_atom_type_scat_dispersion_real
_atom_type_scat_dispersion_imag
_atom_type_scat_source
C C 0.0033 0.0016 'International Tables Vol C Tables 4.2.6.8 and 6.1.1.4'
H H 0.0000 0.0000 'International Tables Vol C Tables 4.2.6.8 and 6.1.1.4'
N N 0.0061 0.0033 'International Tables Vol C Tables 4.2.6.8 and 6.1.1.4'
F F 0.0171 0.0103 'International Tables Vol C Tables 4.2.6.8 and 6.1.1.4'
P P 0.1023 0.0942 'International Tables Vol C Tables 4.2.6.8 and 6.1.1.4'
Ag Ag -0.8971 1.1015 'International Tables Vol C Tables 4.2.6.8 and 6.1.1.4'

loop_
_geom_angle_atom_site_label_1
_geom_angle_atom_site_label_2
_geom_angle_atom_site_label_3
_geom_angle
N1 C1 N2 104.4(4)
N1 C1 Ag1 131.1(3)
N2 C1 Ag1 124.4(3)
C3 C2 N1 108.0(4)
C3 C2 H2 126.0
N1 C2 H2 126.0
C2 C3 N2 106.0(4)
C2 C3 H3 127.0
N2 C3 H3 127.0
C5 C4 C9 122.4(5)
C5 C4 N1 120.3(5)
C9 C4 N1 117.2(4)
C4 C5 C6 117.8(5)
C4 C5 C10 121.3(5)
C6 C5 C10 121.0(5)
C5 C6 C7 122.4(5)
C5 C6 H6 118.8
C7 C6 H6 118.8
C6 C7 C8 117.8(5)
C6 C7 C11 121.4(5)
C8 C7 C11 120.8(5)
C9 C8 C7 122.1(5)
C9 C8 H8 118.9
C7 C8 H8 118.9
C8 C9 C4 117.6(5)
C8 C9 C12 119.4(5)
C4 C9 C12 123.0(4)
C14 C13 C18 123.5(5)
C14 C13 N2 117.9(4)
C18 C13 N2 118.6(4)
C13 C14 C15 117.7(4)
C13 C14 C19 121.7(4)
C15 C14 C19 120.6(4)
C14 C15 C16 120.6(5)
C14 C15 H15 119.7
C16 C15 H15 119.7
C17 C16 C15 118.9(5)
C17 C16 C20 120.8(5)
C15 C16 C20 120.2(5)
C16 C17 C18 123.0(5)
C16 C17 H17 118.5
C18 C17 H17 118.5
C13 C18 C17 116.2(5)
C13 C18 C21 121.2(5)
C17 C18 C21 122.6(5)
N4 C22 N3 103.8(3)
N4 C22 Ag1 123.1(3)
N3 C22 Ag1 133.1(3)
C24 C23 N3 107.3(4)
C24 C23 H23 126.3
N3 C23 H23 126.3
C23 C24 N4 106.6(4)
C23 C24 H24 126.7
N4 C24 H24 126.7
C26 C25 C30 121.7(5)
C26 C25 N3 119.5(4)
C30 C25 N3 118.5(4)
C27 C26 C25 117.9(5)
C27 C26 C31 120.6(5)
C25 C26 C31 121.5(4)
C28 C27 C26 122.0(5)
C28 C27 H27 119.0
C26 C27 H27 119.0
C27 C28 C29 118.2(5)
C27 C28 C32 120.5(5)
C29 C28 C32 121.2(5)
C30 C29 C28 122.7(5)
C30 C29 H29 118.6
C28 C29 H29 118.6
C29 C30 C25 117.4(5)
C29 C30 C33 120.5(5)
C25 C30 C33 122.1(5)
C35 C34 C39 122.9(4)
C35 C34 N4 119.1(4)
C39 C34 N4 117.9(4)
C34 C35 C36 118.1(5)
C34 C35 C40 121.2(4)
C36 C35 C40 120.6(4)
C35 C36 C37 121.4(5)
C35 C36 H36 119.3
C37 C36 H36 119.3
C36 C37 C38 118.7(5)
C36 C37 C41 120.8(5)
C38 C37 C41 120.5(5)
C37 C38 C39 121.7(5)
C37 C38 H38 119.1
C39 C38 H38 119.2
C34 C39 C38 117.2(4)
C34 C39 C42 122.3(4)
C38 C39 C42 120.5(4)
C1 N1 C2 110.3(4)
C1 N1 C4 125.4(4)
C2 N1 C4 124.1(4)
C1 N2 C3 111.2(4)
C1 N2 C13 124.5(3)
C3 N2 C13 124.1(4)
C22 N3 C23 111.0(4)
C22 N3 C25 125.4(4)
C23 N3 C25 123.5(4)
C22 N4 C24 111.2(4)
C22 N4 C34 123.8(4)
C24 N4 C34 124.7(4)
F2 P1 F5 88.2(3)
F2 P1 F3 94.0(3)
F5 P1 F3 176.7(3)
F2 P1 F6 179.6(4)
F5 P1 F6 91.7(3)
F3 P1 F6 86.2(2)
F2 P1 F1 89.5(3)
F5 P1 F1 86.8(3)
F3 P1 F1 90.6(3)
F6 P1 F1 90.9(3)
F2 P1 F4 92.1(3)
F5 P1 F4 92.5(3)
F3 P1 F4 90.0(2)
F6 P1 F4 87.5(2)
F1 P1 F4 178.2(3)
C1 Ag1 C22 173.93(17)
N8 C43 N7 103.8(4)
N8 C43 Ag2 130.7(3)
N7 C43 Ag2 125.5(3)
C45 C44 N7 106.4(4)
C45 C44 H44 126.8
N7 C44 H44 126.8
C44 C45 N8 106.8(4)
C44 C45 H45 126.6
N8 C45 H45 126.6
C51 C46 C47 122.5(4)
C51 C46 N7 117.7(4)
C47 C46 N7 119.8(4)
C48 C47 C46 118.0(4)
C48 C47 C52 119.5(4)
C46 C47 C52 122.5(4)
C47 C48 C49 121.7(5)
C47 C48 H48 119.1
C49 C48 H48 119.1
C50 C49 C48 118.3(5)
C50 C49 C53 121.6(5)
C48 C49 C53 120.1(5)
C49 C50 C51 122.2(5)
C49 C50 H50 118.9
C51 C50 H50 118.9
C46 C51 C50 117.2(5)
C46 C51 C54 122.3(5)
C50 C51 C54 120.5(5)
C47 C52 H52A 109.5
C47 C52 H52B 109.5
H52A C52 H52B 109.5
C47 C52 H52C 109.5
H52A C52 H52C 109.5
H52B C52 H52C 109.5
C49 C53 H53A 109.5
C49 C53 H53B 109.5
H53A C53 H53B 109.5
C49 C53 H53C 109.5
H53A C53 H53C 109.5
H53B C53 H53C 109.5
C51 C54 H54A 109.5
C51 C54 H54B 109.5
H54A C54 H54B 109.5
C51 C54 H54C 109.5
H54A C54 H54C 109.5
H54B C54 H54C 109.5
C60 C55 C56 122.5(5)
C60 C55 N8 118.7(4)
C56 C55 N8 118.8(4)
C57 C56 C55 116.6(5)
C57 C56 C61 121.7(5)
C55 C56 C61 121.7(5)
C58 C57 C56 123.2(5)
C58 C57 H57 118.4
C56 C57 H57 118.4
C57 C58 C59 117.9(5)
C57 C58 C62 120.9(5)
C59 C58 C62 121.2(5)
C58 C59 C60 122.3(5)
C58 C59 H59 118.9
C60 C59 H59 118.9
C55 C60 C59 117.4(5)
C55 C60 C63 121.8(4)
C59 C60 C63 120.8(5)
C56 C61 H61A 109.5
C56 C61 H61B 109.5
H61A C61 H61B 109.5
C56 C61 H61C 109.5
H61A C61 H61C 109.5
H61B C61 H61C 109.5
C58 C62 H62A 109.5
C58 C62 H62B 109.5
H62A C62 H62B 109.5
C58 C62 H62C 109.5
H62A C62 H62C 109.5
H62B C62 H62C 109.5
C60 C63 H63A 109.5
C60 C63 H63B 109.5
H63A C63 H63B 109.5
C60 C63 H63C 109.5
H63A C63 H63C 109.5
H63B C63 H63C 109.5
N6 C64 N5 104.8(3)
N6 C64 Ag2 133.6(3)
N5 C64 Ag2 121.5(3)
C66 C65 N5 106.0(4)
C66 C65 H65 127.0
N5 C65 H65 127.0
C65 C66 N6 107.5(4)
C65 C66 H66 126.3
N6 C66 H66 126.3
C68 C67 C72 123.6(4)
C68 C67 N5 118.6(4)
C72 C67 N5 117.8(4)
C67 C68 C69 117.3(4)
C67 C68 C73 122.8(4)
C69 C68 C73 120.0(4)
C70 C69 C68 121.0(5)
C70 C69 H69 119.5
C68 C69 H69 119.5
C71 C70 C69 120.0(5)
C71 C70 C74 119.8(5)
C69 C70 C74 120.2(5)
C70 C71 C72 121.2(5)
C70 C71 H71 119.4
C72 C71 H71 119.4
C67 C72 C71 117.0(4)
C67 C72 C75 122.2(4)
C71 C72 C75 120.8(5)
C68 C73 H73A 109.5
C68 C73 H73B 109.5
H73A C73 H73B 109.5
C68 C73 H73C 109.5
H73A C73 H73C 109.5
H73B C73 H73C 109.5
C70 C74 H74A 109.5
C70 C74 H74B 109.5
H74A C74 H74B 109.5
C70 C74 H74C 109.5
H74A C74 H74C 109.5
H74B C74 H74C 109.5
C72 C75 H75A 109.5
C72 C75 H75B 109.5
H75A C75 H75B 109.5
C72 C75 H75C 109.5
H75A C75 H75C 109.5
H75B C75 H75C 109.5
C77 C76 C81 122.7(5)
C77 C76 N6 119.0(4)
C81 C76 N6 118.2(4)
C76 C77 C78 117.3(5)
C76 C77 C82 122.1(5)
C78 C77 C82 120.7(5)
C79 C78 C77 122.5(5)
C79 C78 H78 118.7
C77 C78 H78 118.7
C78 C79 C80 117.7(4)
C78 C79 C83 121.1(5)
C80 C79 C83 121.2(5)
C79 C80 C81 122.8(5)
C79 C80 H80 118.6
C81 C80 H80 118.6
C80 C81 C76 117.0(5)
C80 C81 C84 120.8(4)
C76 C81 C84 122.2(4)
C77 C82 H82A 109.5
C77 C82 H82B 109.5
H82A C82 H82B 109.5
C77 C82 H82C 109.5
H82A C82 H82C 109.5
H82B C82 H82C 109.5
C79 C83 H83A 109.5
C79 C83 H83B 109.5
H83A C83 H83B 109.5
C79 C83 H83C 109.5
H83A C83 H83C 109.5
H83B C83 H83C 109.5
C81 C84 H84A 109.5
C81 C84 H84B 109.5
H84A C84 H84B 109.5
C81 C84 H84C 109.5
H84A C84 H84C 109.5
H84B C84 H84C 109.5
C64 N5 C65 111.3(4)
C64 N5 C67 124.7(3)
C65 N5 C67 123.7(4)
C64 N6 C66 110.4(4)
C64 N6 C76 125.7(4)
C66 N6 C76 123.7(4)
C43 N7 C44 110.7(4)
C43 N7 C46 124.9(3)
C44 N7 C46 124.0(4)
C43 N8 C45 112.3(4)
C43 N8 C55 125.2(4)
C45 N8 C55 122.3(4)
F9 P2 F10 91.1(3)
F9 P2 F11 90.9(3)
F10 P2 F11 89.7(2)
F9 P2 F12 178.9(3)
F10 P2 F12 90.0(3)
F11 P2 F12 89.0(3)
F9 P2 F7 90.0(3)
F10 P2 F7 178.9(3)
F11 P2 F7 90.4(2)
F12 P2 F7 88.9(2)
F9 P2 F8 91.3(3)
F10 P2 F8 91.18(19)
F11 P2 F8 177.6(3)
F12 P2 F8 88.8(2)
F7 P2 F8 88.6(2)
C43 Ag2 C64 174.17(17)
N10 C85 N9 104.7(4)
N10 C85 Ag3 126.2(3)
N9 C85 Ag3 129.1(3)
C87 C86 N9 107.1(4)
C87 C86 H86 126.5
N9 C86 H86 126.5
C86 C87 N10 107.4(4)
C86 C87 H87 126.3
N10 C87 H87 126.3
C89 C88 C93 123.6(5)
C89 C88 N9 119.4(4)
C93 C88 N9 117.0(4)
C90 C89 C88 116.8(4)
C90 C89 C94 120.3(4)
C88 C89 C94 122.9(5)
C89 C90 C91 122.5(5)
C89 C90 H90 118.7
C91 C90 H90 118.7
C92 C91 C90 117.5(5)
C92 C91 C95 121.7(5)
C90 C91 C95 120.8(5)
C91 C92 C93 123.0(5)
C91 C92 H92 118.5
C93 C92 H92 118.5
C92 C93 C88 116.3(5)
C92 C93 C96 121.2(4)
C88 C93 C96 122.5(5)
C102 C97 C98 121.8(5)
C102 C97 N10 118.9(4)
C98 C97 N10 119.3(4)
C99 C98 C97 118.5(5)
C99 C98 C103 120.5(5)
C97 C98 C103 121.0(5)
C98 C99 C100 121.3(5)
C98 C99 H99 119.4
C100 C99 H99 119.4
C101 C100 C99 118.2(5)
C101 C100 C104 120.8(5)
C99 C100 C104 120.9(5)
C102 C101 C100 122.5(5)
C102 C101 H101 118.8
C100 C101 H101 118.8
C101 C102 C97 117.7(5)
C101 C102 C105 121.3(5)
C97 C102 C105 121.0(5)
N11 C106 N12 104.1(4)
N11 C106 Ag3 129.8(3)
N12 C106 Ag3 126.0(3)
C108 C107 N11 107.6(4)
C108 C107 H107 126.2
N11 C107 H107 126.2
C107 C108 N12 106.5(4)
C107 C108 H108 126.8
N12 C108 H108 126.8
C114 C109 C110 122.0(5)
C114 C109 N11 119.7(5)
C110 C109 N11 118.2(4)
C111 C110 C109 117.8(5)
C111 C110 C115 121.2(5)
C109 C110 C115 121.0(5)
C110 C111 C112 122.0(5)
C110 C111 H111 119.0
C112 C111 H111 119.0
C113 C112 C111 118.2(5)
C113 C112 C116 120.1(5)
C111 C112 C116 121.7(5)
C114 C113 C112 122.3(5)
C114 C113 H113 118.8
C112 C113 H113 118.8
C113 C114 C109 117.6(5)
C113 C114 C117 121.6(4)
C109 C114 C117 120.8(5)
C123 C118 C119 122.1(5)
C123 C118 N12 119.8(5)
C119 C118 N12 118.0(4)
C120 C119 C118 118.4(5)
C120 C119 C124 119.8(5)
C118 C119 C124 121.8(4)
C119 C120 C121 121.4(5)
C119 C120 H120 119.3
C121 C120 H120 119.3
C122 C121 C120 118.7(5)
C122 C121 C125 120.6(5)
C120 C121 C125 120.7(5)
C121 C122 C123 121.5(5)
C121 C122 H122 119.2
C123 C122 H122 119.2
C118 C123 C122 117.9(5)
C118 C123 C126 122.1(5)
C122 C123 C126 120.0(5)
C85 N9 C86 110.4(4)
C85 N9 C88 125.5(3)
C86 N9 C88 124.0(4)
C85 N10 C87 110.4(4)
C85 N10 C97 123.6(4)
C87 N10 C97 125.8(4)
C106 N11 C107 110.4(4)
C106 N11 C109 125.5(4)
C107 N11 C109 123.9(4)
C106 N12 C108 111.4(4)
C106 N12 C118 124.1(4)
C108 N12 C118 124.4(4)
F18 P3 F16 88.5(3)
F18 P3 F13 177.7(3)
F16 P3 F13 93.6(3)
F18 P3 F17 90.2(2)
F16 P3 F17 178.6(3)
F13 P3 F17 87.7(3)
F18 P3 F14 90.0(2)
F16 P3 F14 90.2(2)
F13 P3 F14 91.0(2)
F17 P3 F14 89.3(2)
F18 P3 F15 89.5(2)
F16 P3 F15 91.1(2)
F13 P3 F15 89.4(2)
F17 P3 F15 89.5(2)
F14 P3 F15 178.7(2)
C106 Ag3 C85 177.40(16)

loop_
_geom_bond_atom_site_label_1
_geom_bond_atom_site_label_2
_geom_bond_distance
C1 N1 1.354(5)
C1 N2 1.373(5)
C1 Ag1 2.074(4)
C2 C3 1.341(7)
C2 N1 1.394(5)
C2 H2 0.9500
C3 N2 1.388(5)
C3 H3 0.9500
C4 C5 1.383(7)
C4 C9 1.406(7)
C4 N1 1.441(6)
C5 C6 1.392(7)
C5 C10 1.526(7)
C6 C7 1.394(8)
C6 H6 0.9500
C7 C8 1.397(7)
C7 C11 1.514(7)
C8 C9 1.388(7)
C8 H8 0.9500
C9 C12 1.508(7)
C10 H10A 0.9800
C10 H10B 0.9800
C10 H10C 0.9800
C11 H11A 0.9800
C11 H11B 0.9800
C11 H11C 0.9800
C12 H12A 0.9800
C12 H12B 0.9800
C12 H12C 0.9800
C13 C14 1.389(6)
C13 C18 1.389(6)
C13 N2 1.458(6)
C14 C15 1.397(7)
C14 C19 1.524(6)
C15 C16 1.401(7)
C15 H15 0.9500
C16 C17 1.368(7)
C16 C20 1.508(7)
C17 C18 1.397(7)
C17 H17 0.9500
C18 C21 1.497(7)
C19 H19A 0.9800
C19 H19B 0.9800
C19 H19C 0.9800
C20 H20A 0.9800
C20 H20B 0.9800
C20 H20C 0.9800
C21 H21A 0.9800
C21 H21B 0.9800
C21 H21C 0.9800
C22 N4 1.357(5)
C22 N3 1.364(5)
C22 Ag1 2.077(4)
C23 C24 1.335(7)
C23 N3 1.375(5)
C23 H23 0.9500
C24 N4 1.383(5)
C24 H24 0.9500
C25 C26 1.402(7)
C25 C30 1.404(7)
C25 N3 1.447(6)
C26 C27 1.393(7)
C26 C31 1.519(7)
C27 C28 1.382(7)
C27 H27 0.9500
C28 C29 1.389(7)
C28 C32 1.511(7)
C29 C30 1.385(7)
C29 H29 0.9500
C30 C33 1.514(7)
C31 H31A 0.9800
C31 H31B 0.9800
C31 H31C 0.9800
C32 H32A 0.9800
C32 H32B 0.9800
C32 H32C 0.9800
C33 H33A 0.9800
C33 H33B 0.9800
C33 H33C 0.9800
C34 C35 1.387(6)
C34 C39 1.388(6)
C34 N4 1.455(6)
C35 C36 1.388(6)
C35 C40 1.514(6)
C36 C37 1.391(7)
C36 H36 0.9500
C37 C38 1.391(7)
C37 C41 1.520(7)
C38 C39 1.401(6)
C38 H38 0.9500
C39 C42 1.516(6)
C40 H40A 0.9800
C40 H40B 0.9800
C40 H40C 0.9800
C41 H41A 0.9800
C41 H41B 0.9800
C41 H41C 0.9800
C42 H42A 0.9800
C42 H42B 0.9800
C42 H42C 0.9800
F1 P1 1.573(4)
F2 P1 1.536(4)
F3 P1 1.561(4)
F4 P1 1.576(4)
F5 P1 1.559(4)
F6 P1 1.573(4)
C43 N8 1.337(5)
C43 N7 1.376(5)
C43 Ag2 2.072(4)
C44 C45 1.341(6)
C44 N7 1.393(5)
C44 H44 0.9500
C45 N8 1.382(5)
C45 H45 0.9500
C46 C51 1.382(6)
C46 C47 1.396(6)
C46 N7 1.449(5)
C47 C48 1.385(6)
C47 C52 1.520(6)
C48 C49 1.389(6)
C48 H48 0.9500
C49 C50 1.383(7)
C49 C53 1.505(7)
C50 C51 1.402(7)
C50 H50 0.9500
C51 C54 1.506(7)
C52 H52A 0.9800
C52 H52B 0.9800
C52 H52C 0.9800
C53 H53A 0.9800
C53 H53B 0.9800
C53 H53C 0.9800
C54 H54A 0.9800
C54 H54B 0.9800
C54 H54C 0.9800
C55 C60 1.388(6)
C55 C56 1.397(7)
C55 N8 1.455(6)
C56 C57 1.395(7)
C56 C61 1.503(7)
C57 C58 1.378(7)
C57 H57 0.9500
C58 C59 1.378(7)
C58 C62 1.512(7)
C59 C60 1.402(7)
C59 H59 0.9500
C60 C63 1.525(7)
C61 H61A 0.9800
C61 H61B 0.9800
C61 H61C 0.9800
C62 H62A 0.9800
C62 H62B 0.9800
C62 H62C 0.9800
C63 H63A 0.9800
C63 H63B 0.9800
C63 H63C 0.9800
C64 N6 1.357(5)
C64 N5 1.358(5)
C64 Ag2 2.081(4)
C65 C66 1.350(7)
C65 N5 1.391(5)
C65 H65 0.9500
C66 N6 1.392(5)
C66 H66 0.9500
C67 C68 1.380(6)
C67 C72 1.392(6)
C67 N5 1.453(6)
C68 C69 1.403(6)
C68 C73 1.509(6)
C69 C70 1.386(7)
C69 H69 0.9500
C70 C71 1.374(6)
C70 C74 1.521(7)
C71 C72 1.406(7)
C71 H71 0.9500
C72 C75 1.503(6)
C73 H73A 0.9800
C73 H73B 0.9800
C73 H73C 0.9800
C74 H74A 0.9800
C74 H74B 0.9800
C74 H74C 0.9800
C75 H75A 0.9800
C75 H75B 0.9800
C75 H75C 0.9800
C76 C77 1.391(6)
C76 C81 1.395(6)
C76 N6 1.445(6)
C77 C78 1.403(7)
C77 C82 1.518(7)
C78 C79 1.379(7)
C78 H78 0.9500
C79 C80 1.391(7)
C79 C83 1.515(7)
C80 C81 1.395(7)
C80 H80 0.9500
C81 C84 1.504(6)
C82 H82A 0.9800
C82 H82B 0.9800
C82 H82C 0.9800
C83 H83A 0.9800
C83 H83B 0.9800
C83 H83C 0.9800
C84 H84A 0.9800
C84 H84B 0.9800
C84 H84C 0.9800
F7 P2 1.579(3)
F8 P2 1.582(4)
F9 P2 1.535(4)
F10 P2 1.569(4)
F11 P2 1.571(4)
F12 P2 1.577(4)
C85 N10 1.354(6)
C85 N9 1.363(5)
C85 Ag3 2.082(4)
C86 C87 1.328(7)
C86 N9 1.390(5)
C86 H86 0.9500
C87 N10 1.393(5)
C87 H87 0.9500
C88 C89 1.388(6)
C88 C93 1.392(6)
C88 N9 1.456(6)
C89 C90 1.388(6)
C89 C94 1.502(7)
C90 C91 1.391(7)
C90 H90 0.9500
C91 C92 1.383(7)
C91 C95 1.517(7)
C92 C93 1.391(7)
C92 H92 0.9500
C93 C96 1.500(6)
C94 H94A 0.9800
C94 H94B 0.9800
C94 H94C 0.9800
C95 H95A 0.9800
C95 H95B 0.9800
C95 H95C 0.9800
C96 H96A 0.9800
C96 H96B 0.9800
C96 H96C 0.9800
C97 C102 1.397(7)
C97 C98 1.402(7)
C97 N10 1.433(6)
C98 C99 1.387(7)
C98 C103 1.517(7)
C99 C100 1.400(7)
C99 H99 0.9500
C100 C101 1.393(7)
C100 C104 1.521(7)
C101 C102 1.385(7)
C101 H101 0.9500
C102 C105 1.517(7)
C103 H10D 0.9800
C103 H10E 0.9800
C103 H10F 0.9800
C104 H10G 0.9800
C104 H10H 0.9800
C104 H10I 0.9800
C105 H10J 0.9800
C105 H10K 0.9800
C105 H10L 0.9800
C106 N11 1.351(5)
C106 N12 1.353(6)
C106 Ag3 2.079(4)
C107 C108 1.320(7)
C107 N11 1.391(5)
C107 H107 0.9500
C108 N12 1.384(5)
C108 H108 0.9500
C109 C114 1.397(7)
C109 C110 1.397(6)
C109 N11 1.440(6)
C110 C111 1.384(7)
C110 C115 1.517(7)
C111 C112 1.390(7)
C111 H111 0.9500
C112 C113 1.387(7)
C112 C116 1.520(7)
C113 C114 1.383(7)
C113 H113 0.9500
C114 C117 1.513(6)
C115 H11D 0.9800
C115 H11E 0.9800
C115 H11F 0.9800
C116 H11G 0.9800
C116 H11H 0.9800
C116 H11I 0.9800
C117 H11J 0.9800
C117 H11K 0.9800
C117 H11L 0.9800
C118 C123 1.379(7)
C118 C119 1.397(7)
C118 N12 1.449(6)
C119 C120 1.392(6)
C119 C124 1.526(6)
C120 C121 1.392(6)
C120 H120 0.9500
C121 C122 1.388(7)
C121 C125 1.513(7)
C122 C123 1.410(7)
C122 H122 0.9500
C123 C126 1.513(7)
C124 H12D 0.9800
C124 H12E 0.9800
C124 H12F 0.9800
C125 H12G 0.9800
C125 H12H 0.9800
C125 H12I 0.9800
C126 H12J 0.9800
C126 H12K 0.9800
C126 H12L 0.9800
F13 P3 1.567(4)
F14 P3 1.595(4)
F15 P3 1.601(4)
F16 P3 1.565(4)
F17 P3 1.583(4)
F18 P3 1.557(3)

loop_
_geom_torsion_atom_site_label_1
_geom_torsion_atom_site_label_2
_geom_torsion_atom_site_label_3
_geom_torsion_atom_site_label_4
_geom_torsion
N1 C2 C3 N2 -0.5(6)
C9 C4 C5 C6 -1.2(7)
N1 C4 C5 C6 176.7(4)
C9 C4 C5 C10 178.1(5)
N1 C4 C5 C10 -4.0(7)
C4 C5 C6 C7 1.1(8)
C10 C5 C6 C7 -178.2(5)
C5 C6 C7 C8 0.0(8)
C5 C6 C7 C11 -177.1(5)
C6 C7 C8 C9 -1.2(7)
C11 C7 C8 C9 175.9(5)
C7 C8 C9 C4 1.2(7)
C7 C8 C9 C12 -177.1(5)
C5 C4 C9 C8 0.1(7)
N1 C4 C9 C8 -177.8(4)
C5 C4 C9 C12 178.3(5)
N1 C4 C9 C12 0.3(7)
C18 C13 C14 C15 0.4(7)
N2 C13 C14 C15 177.8(4)
C18 C13 C14 C19 -179.7(4)
N2 C13 C14 C19 -2.3(6)
C13 C14 C15 C16 -0.1(7)
C19 C14 C15 C16 179.9(4)
C14 C15 C16 C17 0.0(7)
C14 C15 C16 C20 -177.2(5)
C15 C16 C17 C18 -0.1(8)
C20 C16 C17 C18 177.1(5)
C14 C13 C18 C17 -0.4(7)
N2 C13 C18 C17 -177.8(4)
C14 C13 C18 C21 178.4(5)
N2 C13 C18 C21 1.1(7)
C16 C17 C18 C13 0.3(7)
C16 C17 C18 C21 -178.6(5)
N3 C23 C24 N4 -0.5(6)
C30 C25 C26 C27 -1.9(7)
N3 C25 C26 C27 -175.8(4)
C30 C25 C26 C31 176.3(4)
N3 C25 C26 C31 2.4(7)
C25 C26 C27 C28 2.6(7)
C31 C26 C27 C28 -175.6(4)
C26 C27 C28 C29 -2.7(8)
C26 C27 C28 C32 177.9(5)
C27 C28 C29 C30 2.2(8)
C32 C28 C29 C30 -178.5(5)
C28 C29 C30 C25 -1.5(8)
C28 C29 C30 C33 -179.9(5)
C26 C25 C30 C29 1.3(8)
N3 C25 C30 C29 175.3(4)
C26 C25 C30 C33 179.7(5)
N3 C25 C30 C33 -6.4(7)
C39 C34 C35 C36 0.2(7)
N4 C34 C35 C36 -177.5(4)
C39 C34 C35 C40 -179.7(4)
N4 C34 C35 C40 2.6(7)
C34 C35 C36 C37 0.7(7)
C40 C35 C36 C37 -179.5(5)
C35 C36 C37 C38 -0.7(7)
C35 C36 C37 C41 178.2(5)
C36 C37 C38 C39 -0.1(7)
C41 C37 C38 C39 -179.0(4)
C35 C34 C39 C38 -1.0(7)
N4 C34 C39 C38 176.8(4)
C35 C34 C39 C42 -179.5(4)
N4 C34 C39 C42 -1.8(6)
C37 C38 C39 C34 0.9(7)
C37 C38 C39 C42 179.5(4)
N2 C1 N1 C2 -1.5(5)
Ag1 C1 N1 C2 -178.4(3)
N2 C1 N1 C4 174.8(4)
Ag1 C1 N1 C4 -2.1(7)
C3 C2 N1 C1 1.3(6)
C3 C2 N1 C4 -175.1(5)
C5 C4 N1 C1 109.0(5)
C9 C4 N1 C1 -73.1(6)
C5 C4 N1 C2 -75.3(6)
C9 C4 N1 C2 102.7(5)
N1 C1 N2 C3 1.2(5)
Ag1 C1 N2 C3 178.4(3)
N1 C1 N2 C13 -175.2(4)
Ag1 C1 N2 C13 2.0(6)
C2 C3 N2 C1 -0.5(6)
C2 C3 N2 C13 176.0(4)
C14 C13 N2 C1 87.1(5)
C18 C13 N2 C1 -95.4(5)
C14 C13 N2 C3 -88.9(5)
C18 C13 N2 C3 88.6(6)
N4 C22 N3 C23 -0.1(5)
Ag1 C22 N3 C23 -178.8(4)
N4 C22 N3 C25 175.7(4)
Ag1 C22 N3 C25 -3.0(7)
C24 C23 N3 C22 0.4(6)
C24 C23 N3 C25 -175.5(5)
C26 C25 N3 C22 -70.2(6)
C30 C25 N3 C22 115.7(5)
C26 C25 N3 C23 105.1(5)
C30 C25 N3 C23 -69.0(6)
N3 C22 N4 C24 -0.3(5)
Ag1 C22 N4 C24 178.6(3)
N3 C22 N4 C34 -174.7(4)
Ag1 C22 N4 C34 4.2(6)
C23 C24 N4 C22 0.5(6)
C23 C24 N4 C34 174.9(4)
C35 C34 N4 C22 -104.3(5)
C39 C34 N4 C22 77.9(6)
C35 C34 N4 C24 82.1(6)
C39 C34 N4 C24 -95.7(5)
N1 C1 Ag1 C22 109.2(17)
N2 C1 Ag1 C22 -67.1(18)
N4 C22 Ag1 C1 -40.8(19)
N3 C22 Ag1 C1 137.7(16)
N7 C44 C45 N8 0.3(6)
C51 C46 C47 C48 -2.1(7)
N7 C46 C47 C48 176.4(4)
C51 C46 C47 C52 176.6(4)
N7 C46 C47 C52 -4.9(7)
C46 C47 C48 C49 -0.7(7)
C52 C47 C48 C49 -179.4(5)
C47 C48 C49 C50 3.1(7)
C47 C48 C49 C53 -176.1(4)
C48 C49 C50 C51 -2.8(8)
C53 C49 C50 C51 176.4(5)
C47 C46 C51 C50 2.4(7)
N7 C46 C51 C50 -176.1(4)
C47 C46 C51 C54 -176.8(5)
N7 C46 C51 C54 4.7(7)
C49 C50 C51 C46 0.1(7)
C49 C50 C51 C54 179.3(5)
C60 C55 C56 C57 -1.3(7)
N8 C55 C56 C57 176.7(4)
C60 C55 C56 C61 179.0(4)
N8 C55 C56 C61 -3.0(7)
C55 C56 C57 C58 -1.1(7)
C61 C56 C57 C58 178.6(5)
C56 C57 C58 C59 2.1(8)
C56 C57 C58 C62 -176.0(5)
C57 C58 C59 C60 -0.6(8)
C62 C58 C59 C60 177.4(5)
C56 C55 C60 C59 2.6(7)
N8 C55 C60 C59 -175.4(4)
C56 C55 C60 C63 -177.1(5)
N8 C55 C60 C63 4.8(7)
C58 C59 C60 C55 -1.6(8)
C58 C59 C60 C63 178.1(5)
N5 C65 C66 N6 0.5(5)
C72 C67 C68 C69 2.3(7)
N5 C67 C68 C69 -178.3(4)
C72 C67 C68 C73 -177.7(4)
N5 C67 C68 C73 1.8(6)
C67 C68 C69 C70 -1.1(7)
C73 C68 C69 C70 178.9(4)
C68 C69 C70 C71 -0.9(7)
C68 C69 C70 C74 179.4(5)
C69 C70 C71 C72 1.9(7)
C74 C70 C71 C72 -178.5(5)
C68 C67 C72 C71 -1.4(7)
N5 C67 C72 C71 179.1(4)
C68 C67 C72 C75 177.7(4)
N5 C67 C72 C75 -1.8(6)
C70 C71 C72 C67 -0.7(7)
C70 C71 C72 C75 -179.8(5)
C81 C76 C77 C78 -0.4(7)
N6 C76 C77 C78 -177.2(4)
C81 C76 C77 C82 178.9(5)
N6 C76 C77 C82 2.0(7)
C76 C77 C78 C79 -1.5(8)
C82 C77 C78 C79 179.2(5)
C77 C78 C79 C80 1.2(8)
C77 C78 C79 C83 -179.7(5)
C78 C79 C80 C81 1.0(7)
C83 C79 C80 C81 -178.1(5)
C79 C80 C81 C76 -2.7(7)
C79 C80 C81 C84 175.3(5)
C77 C76 C81 C80 2.4(7)
N6 C76 C81 C80 179.3(4)
C77 C76 C81 C84 -175.6(5)
N6 C76 C81 C84 1.3(7)
N6 C64 N5 C65 0.5(5)
Ag2 C64 N5 C65 -177.7(3)
N6 C64 N5 C67 175.1(4)
Ag2 C64 N5 C67 -3.1(6)
C66 C65 N5 C64 -0.6(5)
C66 C65 N5 C67 -175.3(4)
C68 C67 N5 C64 -74.0(6)
C72 C67 N5 C64 105.5(5)
C68 C67 N5 C65 100.0(5)
C72 C67 N5 C65 -80.5(5)
N5 C64 N6 C66 -0.1(5)
Ag2 C64 N6 C66 177.7(4)
N5 C64 N6 C76 -174.4(4)
Ag2 C64 N6 C76 3.4(7)
C65 C66 N6 C64 -0.2(5)
C65 C66 N6 C76 174.2(4)
C77 C76 N6 C64 -113.7(5)
C81 C76 N6 C64 69.3(6)
C77 C76 N6 C66 72.7(6)
C81 C76 N6 C66 -104.3(5)
N8 C43 N7 C44 -0.7(5)
Ag2 C43 N7 C44 -179.7(3)
N8 C43 N7 C46 172.0(4)
Ag2 C43 N7 C46 -7.0(6)
C45 C44 N7 C43 0.3(6)
C45 C44 N7 C46 -172.5(4)
C51 C46 N7 C43 -99.9(5)
C47 C46 N7 C43 81.6(6)
C51 C46 N7 C44 71.9(6)
C47 C46 N7 C44 -106.7(5)
N7 C43 N8 C45 0.9(5)
Ag2 C43 N8 C45 179.8(3)
N7 C43 N8 C55 -174.1(4)
Ag2 C43 N8 C55 4.8(7)
C44 C45 N8 C43 -0.7(6)
C44 C45 N8 C55 174.4(4)
C60 C55 N8 C43 -106.7(5)
C56 C55 N8 C43 75.1(6)
C60 C55 N8 C45 78.8(6)
C56 C55 N8 C45 -99.4(5)
N8 C43 Ag2 C64 -111.5(17)
N7 C43 Ag2 C64 67.2(19)
N6 C64 Ag2 C43 -137.6(16)
N5 C64 Ag2 C43 39.9(19)
N9 C86 C87 N10 -1.4(6)
C93 C88 C89 C90 -1.9(7)
N9 C88 C89 C90 176.6(4)
C93 C88 C89 C94 177.5(5)
N9 C88 C89 C94 -4.0(7)
C88 C89 C90 C91 -1.8(7)
C94 C89 C90 C91 178.8(5)
C89 C90 C91 C92 4.6(7)
C89 C90 C91 C95 -177.2(5)
C90 C91 C92 C93 -4.0(7)
C95 C91 C92 C93 177.9(5)
C91 C92 C93 C88 0.6(7)
C91 C92 C93 C96 -179.8(5)
C89 C88 C93 C92 2.5(7)
N9 C88 C93 C92 -176.0(4)
C89 C88 C93 C96 -177.1(5)
N9 C88 C93 C96 4.3(7)
C102 C97 C98 C99 -0.2(7)
N10 C97 C98 C99 180.0(4)
C102 C97 C98 C103 -179.8(5)
N10 C97 C98 C103 0.3(7)
C97 C98 C99 C100 0.2(8)
C103 C98 C99 C100 179.8(5)
C98 C99 C100 C101 0.2(8)
C98 C99 C100 C104 178.8(5)
C99 C100 C101 C102 -0.6(7)
C104 C100 C101 C102 -179.2(4)
C100 C101 C102 C97 0.6(7)
C100 C101 C102 C105 179.8(4)
C98 C97 C102 C101 -0.2(7)
N10 C97 C102 C101 179.7(4)
C98 C97 C102 C105 -179.4(4)
N10 C97 C102 C105 0.4(7)
N11 C107 C108 N12 0.3(6)
C114 C109 C110 C111 2.3(7)
N11 C109 C110 C111 -174.5(4)
C114 C109 C110 C115 -175.3(4)
N11 C109 C110 C115 7.9(7)
C109 C110 C111 C112 -0.3(7)
C115 C110 C111 C112 177.3(5)
C110 C111 C112 C113 -2.1(8)
C110 C111 C112 C116 176.6(5)
C111 C112 C113 C114 2.6(7)
C116 C112 C113 C114 -176.1(5)
C112 C113 C114 C109 -0.7(7)
C112 C113 C114 C117 178.3(5)
C110 C109 C114 C113 -1.8(7)
N11 C109 C114 C113 174.9(4)
C110 C109 C114 C117 179.2(4)
N11 C109 C114 C117 -4.1(7)
C123 C118 C119 C120 1.4(7)
N12 C118 C119 C120 -179.8(4)
C123 C118 C119 C124 -178.6(5)
N12 C118 C119 C124 0.1(7)
C118 C119 C120 C121 -0.9(7)
C124 C119 C120 C121 179.1(4)
C119 C120 C121 C122 0.5(7)
C119 C120 C121 C125 -178.2(4)
C120 C121 C122 C123 -0.5(8)
C125 C121 C122 C123 178.2(5)
C119 C118 C123 C122 -1.5(7)
N12 C118 C123 C122 179.8(4)
C119 C118 C123 C126 179.5(5)
N12 C118 C123 C126 0.8(7)
C121 C122 C123 C118 1.0(8)
C121 C122 C123 C126 -180.0(5)
N10 C85 N9 C86 0.3(5)
Ag3 C85 N9 C86 179.9(3)
N10 C85 N9 C88 176.3(4)
Ag3 C85 N9 C88 -4.1(7)
C87 C86 N9 C85 0.7(6)
C87 C86 N9 C88 -175.4(4)
C89 C88 N9 C85 78.9(6)
C93 C88 N9 C85 -102.5(5)
C89 C88 N9 C86 -105.6(5)
C93 C88 N9 C86 73.0(6)
N9 C85 N10 C87 -1.2(5)
Ag3 C85 N10 C87 179.2(3)
N9 C85 N10 C97 -175.9(4)
Ag3 C85 N10 C97 4.5(7)
C86 C87 N10 C85 1.6(6)
C86 C87 N10 C97 176.2(5)
C102 C97 N10 C85 77.3(6)
C98 C97 N10 C85 -102.8(6)
C102 C97 N10 C87 -96.6(6)
C98 C97 N10 C87 83.2(6)
N12 C106 N11 C107 0.5(5)
Ag3 C106 N11 C107 178.9(3)
N12 C106 N11 C109 175.9(4)
Ag3 C106 N11 C109 -5.6(7)
C108 C107 N11 C106 -0.5(6)
C108 C107 N11 C109 -176.1(4)
C114 C109 N11 C106 80.1(6)
C110 C109 N11 C106 -103.0(5)
C114 C109 N11 C107 -105.0(5)
C110 C109 N11 C107 71.8(6)
N11 C106 N12 C108 -0.3(5)
Ag3 C106 N12 C108 -178.8(3)
N11 C106 N12 C118 -177.4(4)
Ag3 C106 N12 C118 4.1(7)
C107 C108 N12 C106 0.0(6)
C107 C108 N12 C118 177.0(5)
C123 C118 N12 C106 -104.1(6)
C119 C118 N12 C106 77.1(6)
C123 C118 N12 C108 79.2(6)
C119 C118 N12 C108 -99.5(6)
N11 C106 Ag3 C85 145(4)
N12 C106 Ag3 C85 -37(5)
N10 C85 Ag3 C106 -34(5)
N9 C85 Ag3 C106 147(4)
